data_7063479
loop_
_publ_author_name
'Jin, Gan'
'Lei, Caijin'
'Cheng, Guangbin'
'Yang, Hongwei'

_publ_section_title
;
 Synthesis of novel insensitive heat-resistant explosives based on a
 fused-tricyclic skeleton
;
_journal_issue 42
_journal_name_full 'New Journal of Chemistry'
_journal_page_first 18120
_journal_page_last 18127
_journal_paper_doi 10.1039/D4NJ03802A
_journal_volume 48
_journal_year 2024
_chemical_formula_moiety 'C6 H5 N7 O2'
_chemical_formula_sum 'C6 H5 N7 O2'
_chemical_formula_weight 207.17
_space_group_crystal_system monoclinic
_space_group_IT_number 14
_space_group_name_Hall '-P 2ybc'
_space_group_name_H-M_alt 'P 1 21/c 1'
_atom_sites_solution_hydrogens geom
_atom_sites_solution_primary dual
_audit_creation_date 2024-05-10
_audit_creation_method
;
Olex2 1.5
(compiled 2024.02.16 svn.r378c4104 for OlexSys, GUI svn.r6928)
;
_audit_update_record
;
2024-05-20 deposited with the CCDC.	2024-10-07 downloaded from the CCDC.
;
_cell_angle_alpha 90
_cell_angle_beta 91.201(6)
_cell_angle_gamma 90
_cell_formula_units_Z 4
_cell_length_a 6.3809(6)
_cell_length_b 10.3716(8)
_cell_length_c 12.1362(10)
_cell_measurement_reflns_used 2285
_cell_measurement_temperature 233.00
_cell_measurement_theta_max 67.858
_cell_measurement_theta_min 5.612
_cell_volume 803.00(12)
_computing_cell_refinement 'SAINT V8.40B (?, 2016)'
_computing_data_reduction 'SAINT V8.40B (?, 2016)'
_computing_molecular_graphics 'Olex2 1.5 (Dolomanov et al., 2009)'
_computing_publication_material 'Olex2 1.5 (Dolomanov et al., 2009)'
_computing_structure_refinement 'SHELXL 2018/3 (Sheldrick, 2015)'
_computing_structure_solution 'SHELXT  (Sheldrick, 2015)'
_diffrn_ambient_temperature 233.00
_diffrn_measured_fraction_theta_full 0.992
_diffrn_measured_fraction_theta_max 0.991
_diffrn_measurement_device_type 'Bruker D8 VENTURE'
_diffrn_measurement_method '\f and \w scans'
_diffrn_radiation_type CuK\a
_diffrn_radiation_wavelength 1.54178
_diffrn_reflns_av_unetI/netI 0.0892
_diffrn_reflns_Laue_measured_fraction_full 0.992
_diffrn_reflns_Laue_measured_fraction_max 0.991
_diffrn_reflns_limit_h_max 7
_diffrn_reflns_limit_h_min -7
_diffrn_reflns_limit_k_max 12
_diffrn_reflns_limit_k_min -12
_diffrn_reflns_limit_l_max 14
_diffrn_reflns_limit_l_min -14
_diffrn_reflns_number 8695
_diffrn_reflns_point_group_measured_fraction_full 0.992
_diffrn_reflns_point_group_measured_fraction_max 0.991
_diffrn_reflns_theta_full 67.679
_diffrn_reflns_theta_max 68.251
_diffrn_reflns_theta_min 5.611
_diffrn_source_current 1.1
_diffrn_source_power 0.05500000000000001
_diffrn_source_voltage 50.0
_diffrn_standards_number 0
_exptl_absorpt_coefficient_mu 1.176
_exptl_absorpt_correction_T_max 0.7531
_exptl_absorpt_correction_T_min 0.6632
_exptl_absorpt_correction_type multi-scan
_exptl_absorpt_process_details
;
SADABS-2016/2 (Bruker,2016/2) was used for absorption correction.
wR2(int) was 0.1226 before and 0.0731 after correction.
The Ratio of minimum to maximum transmission is 0.8806.
The \l/2 correction factor is Not present.
;
_exptl_crystal_density_diffrn 1.714
_exptl_crystal_description block
_exptl_crystal_F_000 424
_exptl_crystal_size_max 0.12
_exptl_crystal_size_mid 0.11
_exptl_crystal_size_min 0.1
_refine_diff_density_max 0.367
_refine_diff_density_min -0.410
_refine_diff_density_rms 0.091
_refine_ls_extinction_method none
_refine_ls_goodness_of_fit_ref 1.039
_refine_ls_hydrogen_treatment constr
_refine_ls_matrix_type full
_refine_ls_number_parameters 137
_refine_ls_number_reflns 8695
_refine_ls_number_restraints 0
_refine_ls_restrained_S_all 1.039
_refine_ls_R_factor_all 0.0789
_refine_ls_R_factor_gt 0.0575
_refine_ls_shift/su_max 0.000
_refine_ls_shift/su_mean 0.000
_refine_ls_structure_factor_coef Fsqd
_refine_ls_weighting_details 'w=1/[\s^2^(Fo^2^)+(0.0883P)^2^] where P=(Fo^2^+2Fc^2^)/3'
_refine_ls_weighting_scheme calc
_refine_ls_wR_factor_gt 0.1583
_refine_ls_wR_factor_ref 0.1739
_reflns_Friedel_coverage 0.000
_reflns_number_gt 6427
_reflns_number_total 8695
_reflns_threshold_expression 'I > 2\s(I)'
_cod_data_source_file d4nj03802a2.cif
_cod_data_source_block cu_20240508_wq_jg23_0m
_cod_depositor_comments 'Adding full bibliography for 7063476--7063479.cif.'
_cod_database_code 7063479
_shelx_shelxl_version_number 2018/3
_shelx_space_group_comment
;
The symmetry employed for this shelxl refinement is uniquely defined
by the following loop, which should always be used as a source of
symmetry information in preference to the above space-group names.
They are only intended as comments.
;
_shelx_estimated_absorpt_t_max 0.891
_shelx_estimated_absorpt_t_min 0.872
_olex2_refinement_description
;
1. Twinned data refinement
 Scales: 0.502(11)
 0.498(11)
2. Fixed Uiso
 At 1.2 times of:
  All C(H) groups, All C(H,H) groups
3.a Secondary CH2 refined with riding coordinates:
 C1(H1A,H1B), C2(H2A,H2B)
3.b Aromatic/amide H refined with riding coordinates:
 C6(H6)
;
_olex2_submission_special_instructions 'No special instructions were received'

loop_
_space_group_symop_operation_xyz
'x, y, z'
'-x, y+1/2, -z+1/2'
'-x, -y, -z'
'x, -y-1/2, z-1/2'

loop_
_atom_site_label
_atom_site_type_symbol
_atom_site_fract_x
_atom_site_fract_y
_atom_site_fract_z
_atom_site_U_iso_or_equiv
_atom_site_adp_type
_atom_site_occupancy
_atom_site_site_symmetry_order
_atom_site_calc_flag
_atom_site_refinement_flags_posn
_atom_site_refinement_flags_adp
_atom_site_refinement_flags_occupancy
_atom_site_disorder_assembly
_atom_site_disorder_group
O1 O 0.2467(4) 0.6840(2) 0.4689(2) 0.0434(7) Uani 1 1 d . . . . .
O2 O 0.3321(5) 0.8561(2) 0.3790(2) 0.0543(9) Uani 1 1 d . . . . .
N1 N 0.7136(4) 0.5212(2) 0.7105(2) 0.0269(6) Uani 1 1 d . . . . .
N2 N 0.6226(5) 0.4172(2) 0.7555(2) 0.0331(7) Uani 1 1 d . . . . .
N3 N 0.4317(5) 0.4158(3) 0.7162(2) 0.0353(7) Uani 1 1 d . . . . .
N4 N 0.3951(4) 0.5155(3) 0.6461(2) 0.0324(7) Uani 1 1 d . . . . .
N5 N 0.8274(4) 0.7444(2) 0.6175(2) 0.0275(6) Uani 1 1 d . . . . .
N6 N 0.8753(5) 0.8553(2) 0.5645(2) 0.0351(7) Uani 1 1 d . . . . .
N7 N 0.3675(5) 0.7725(3) 0.4485(2) 0.0359(7) Uani 1 1 d . . . . .
C1 C 0.9361(5) 0.5524(3) 0.7182(3) 0.0329(8) Uani 1 1 d . . . . .
H1A H 1.010951 0.510391 0.658271 0.039 Uiso 1 1 calc R U . . .
H1B H 0.995681 0.521799 0.788500 0.039 Uiso 1 1 calc R U . . .
C2 C 0.9587(5) 0.6976(3) 0.7098(3) 0.0315(8) Uani 1 1 d . . . . .
H2A H 0.914902 0.738168 0.778583 0.038 Uiso 1 1 calc R U . . .
H2B H 1.105604 0.720269 0.697900 0.038 Uiso 1 1 calc R U . . .
C3 C 0.6387(5) 0.6958(3) 0.5881(3) 0.0258(7) Uani 1 1 d . . . . .
C4 C 0.5733(5) 0.5796(3) 0.6437(3) 0.0263(7) Uani 1 1 d . . . . .
C5 C 0.5615(5) 0.7804(3) 0.5080(3) 0.0303(8) Uani 1 1 d . . . . .
C6 C 0.7138(6) 0.8757(3) 0.4975(3) 0.0349(8) Uani 1 1 d . . . . .
H6 H 0.702550 0.945794 0.448619 0.042 Uiso 1 1 calc R U . . .

loop_
_atom_site_aniso_label
_atom_site_aniso_U_11
_atom_site_aniso_U_22
_atom_site_aniso_U_33
_atom_site_aniso_U_23
_atom_site_aniso_U_13
_atom_site_aniso_U_12
O1 0.0346(14) 0.0507(15) 0.0444(15) -0.0022(12) -0.0086(12) 0.0016(12)
O2 0.070(2) 0.0422(14) 0.0494(17) 0.0044(12) -0.0295(15) 0.0111(13)
N1 0.0217(13) 0.0272(12) 0.0319(14) 0.0018(11) -0.0004(11) 0.0008(10)
N2 0.0301(15) 0.0286(13) 0.0407(16) 0.0025(12) 0.0029(12) -0.0046(11)
N3 0.0287(16) 0.0348(14) 0.0426(17) -0.0005(12) 0.0042(13) -0.0026(12)
N4 0.0231(14) 0.0347(14) 0.0392(15) -0.0019(12) -0.0003(11) -0.0014(11)
N5 0.0278(14) 0.0243(12) 0.0303(14) 0.0016(10) -0.0027(11) -0.0013(11)
N6 0.0424(18) 0.0276(13) 0.0353(15) 0.0031(11) 0.0001(13) -0.0033(12)
N7 0.0422(18) 0.0339(14) 0.0311(15) -0.0048(12) -0.0113(13) 0.0093(14)
C1 0.0214(16) 0.0319(16) 0.045(2) 0.0064(14) -0.0051(14) 0.0000(13)
C2 0.0256(16) 0.0317(16) 0.0369(18) 0.0036(13) -0.0090(14) -0.0013(13)
C3 0.0243(16) 0.0265(14) 0.0266(16) -0.0043(12) -0.0019(12) 0.0033(12)
C4 0.0234(16) 0.0269(14) 0.0285(16) -0.0041(12) -0.0008(12) 0.0025(12)
C5 0.0342(18) 0.0292(15) 0.0273(16) -0.0033(13) -0.0042(14) 0.0059(13)
C6 0.049(2) 0.0265(14) 0.0295(17) 0.0004(13) -0.0021(16) 0.0038(15)

loop_
_atom_type_symbol
_atom_type_description
_atom_type_scat_dispersion_real
_atom_type_scat_dispersion_imag
_atom_type_scat_source
C C 0.0181 0.0091 'International Tables Vol C Tables 4.2.6.8 and 6.1.1.4'
H H 0.0000 0.0000 'International Tables Vol C Tables 4.2.6.8 and 6.1.1.4'
N N 0.0311 0.0180 'International Tables Vol C Tables 4.2.6.8 and 6.1.1.4'
O O 0.0492 0.0322 'International Tables Vol C Tables 4.2.6.8 and 6.1.1.4'

loop_
_geom_angle_atom_site_label_1
_geom_angle_atom_site_label_2
_geom_angle_atom_site_label_3
_geom_angle
_geom_angle_site_symmetry_1
_geom_angle_site_symmetry_3
_geom_angle_publ_flag
N2 N1 C1 125.4(3) . . ?
C4 N1 N2 108.6(3) . . ?
C4 N1 C1 125.2(3) . . ?
N3 N2 N1 105.6(3) . . ?
N2 N3 N4 111.7(3) . . ?
C4 N4 N3 105.1(3) . . ?
N6 N5 C2 120.8(3) . . ?
C3 N5 N6 113.7(3) . . ?
C3 N5 C2 124.9(3) . . ?
C6 N6 N5 104.4(3) . . ?
O1 N7 O2 124.0(3) . . ?
O1 N7 C5 119.0(3) . . ?
O2 N7 C5 117.0(3) . . ?
N1 C1 H1A 110.1 . . ?
N1 C1 H1B 110.1 . . ?
N1 C1 C2 108.0(3) . . ?
H1A C1 H1B 108.4 . . ?
C2 C1 H1A 110.1 . . ?
C2 C1 H1B 110.1 . . ?
N5 C2 C1 109.0(3) . . ?
N5 C2 H2A 109.9 . . ?
N5 C2 H2B 109.9 . . ?
C1 C2 H2A 109.9 . . ?
C1 C2 H2B 109.9 . . ?
H2A C2 H2B 108.3 . . ?
N5 C3 C4 117.0(3) . . ?
N5 C3 C5 104.5(3) . . ?
C5 C3 C4 138.5(3) . . ?
N1 C4 C3 117.5(3) . . ?
N4 C4 N1 109.0(3) . . ?
N4 C4 C3 133.5(3) . . ?
C3 C5 N7 127.6(3) . . ?
C3 C5 C6 105.9(3) . . ?
C6 C5 N7 126.5(3) . . ?
N6 C6 C5 111.6(3) . . ?
N6 C6 H6 124.2 . . ?
C5 C6 H6 124.2 . . ?

loop_
_geom_bond_atom_site_label_1
_geom_bond_atom_site_label_2
_geom_bond_distance
_geom_bond_site_symmetry_2
_geom_bond_publ_flag
O1 N7 1.227(4) . ?
O2 N7 1.228(4) . ?
N1 N2 1.347(4) . ?
N1 C1 1.457(4) . ?
N1 C4 1.339(4) . ?
N2 N3 1.299(4) . ?
N3 N4 1.356(4) . ?
N4 C4 1.318(4) . ?
N5 N6 1.356(4) . ?
N5 C2 1.468(4) . ?
N5 C3 1.346(4) . ?
N6 C6 1.317(5) . ?
N7 C5 1.422(5) . ?
C1 H1A 0.9800 . ?
C1 H1B 0.9800 . ?
C1 C2 1.517(4) . ?
C2 H2A 0.9800 . ?
C2 H2B 0.9800 . ?
C3 C4 1.448(5) . ?
C3 C5 1.392(4) . ?
C5 C6 1.394(5) . ?
C6 H6 0.9400 . ?

loop_
_geom_torsion_atom_site_label_1
_geom_torsion_atom_site_label_2
_geom_torsion_atom_site_label_3
_geom_torsion_atom_site_label_4
_geom_torsion
_geom_torsion_site_symmetry_1
_geom_torsion_site_symmetry_2
_geom_torsion_site_symmetry_3
_geom_torsion_site_symmetry_4
_geom_torsion_publ_flag
O1 N7 C5 C3 1.7(5) . . . . ?
O1 N7 C5 C6 -178.2(3) . . . . ?
O2 N7 C5 C3 -178.2(3) . . . . ?
O2 N7 C5 C6 1.9(5) . . . . ?
N1 N2 N3 N4 0.4(4) . . . . ?
N1 C1 C2 N5 -46.8(4) . . . . ?
N2 N1 C1 C2 -152.2(3) . . . . ?
N2 N1 C4 N4 0.5(4) . . . . ?
N2 N1 C4 C3 178.9(3) . . . . ?
N2 N3 N4 C4 -0.1(4) . . . . ?
N3 N4 C4 N1 -0.2(3) . . . . ?
N3 N4 C4 C3 -178.3(3) . . . . ?
N5 N6 C6 C5 0.9(4) . . . . ?
N5 C3 C4 N1 -7.4(4) . . . . ?
N5 C3 C4 N4 170.6(3) . . . . ?
N5 C3 C5 N7 179.2(3) . . . . ?
N5 C3 C5 C6 -0.9(4) . . . . ?
N6 N5 C2 C1 -154.0(3) . . . . ?
N6 N5 C3 C4 -178.0(3) . . . . ?
N6 N5 C3 C5 1.6(4) . . . . ?
N7 C5 C6 N6 179.9(3) . . . . ?
C1 N1 N2 N3 -170.9(3) . . . . ?
C1 N1 C4 N4 170.9(3) . . . . ?
C1 N1 C4 C3 -10.7(5) . . . . ?
C2 N5 N6 C6 -172.4(3) . . . . ?
C2 N5 C3 C4 -7.7(5) . . . . ?
C2 N5 C3 C5 171.9(3) . . . . ?
C3 N5 N6 C6 -1.6(4) . . . . ?
C3 N5 C2 C1 36.3(4) . . . . ?
C3 C5 C6 N6 0.0(4) . . . . ?
C4 N1 N2 N3 -0.5(3) . . . . ?
C4 N1 C1 C2 39.0(4) . . . . ?
C4 C3 C5 N7 -1.4(6) . . . . ?
C4 C3 C5 C6 178.6(4) . . . . ?
C5 C3 C4 N1 173.2(4) . . . . ?
C5 C3 C4 N4 -8.8(7) . . . . ?

loop_
_twin_individual_id
_twin_individual_mass_fraction_refined
1 0.502(11)
2 0.498(11)
